data_4325380
loop_
_publ_author_name
'Jai Anand Garg'
'Olivier Blacque'
'Koushik Venkatesan'

_publ_section_title
;
 Syntheses and Photophysical Properties of Luminescent Mono-cyclometalated
 Gold(III) cis-Dialkynyl Complexes
;
_journal_name_full 'Inorganic Chemistry'
_journal_page_first 5430
_journal_page_last 5441
_journal_paper_doi 10.1021/ic102216v
_journal_volume 50
_journal_year 2011
_chemical_formula_moiety '2(C27 H16 Au F2 n), C H2 Cl2'
_chemical_formula_sum 'C55 H34 Au2 Cl2 F4 n2'
_chemical_formula_weight 1263.68
_chemical_name_systematic
;
Bis(3,4,5-trimethoxyphenylethynyl)[2-(2'-pyridyl)phenyl]gold(III)
;
_space_group_IT_number 2
_symmetry_cell_setting triclinic
_symmetry_space_group_name_Hall '-P 1'
_symmetry_space_group_name_H-M 'P -1'
_atom_sites_solution_hydrogens geom
_atom_sites_solution_primary direct
_atom_sites_solution_secondary difmap
_audit_creation_method SHELXL-97
_cell_angle_alpha 77.398(2)
_cell_angle_beta 71.229(2)
_cell_angle_gamma 72.866(2)
_cell_formula_units_Z 2
_cell_length_a 12.0324(2)
_cell_length_b 14.0679(3)
_cell_length_c 14.9710(3)
_cell_measurement_reflns_used 20031
_cell_measurement_temperature 183(2)
_cell_measurement_theta_max 32.67
_cell_measurement_theta_min 2.64
_cell_volume 2271.46(8)
_computing_cell_refinement
;
CrysAlisPro, Oxford Diffraction Ltd.,
Version 1.171.33.55 (release 05-01-2010 CrysAlis171 .NET)
(compiled Jan  5 2010,16:28:46)
;
_computing_data_collection
;
CrysAlisPro, Oxford Diffraction Ltd.,
Version 1.171.33.55 (release 05-01-2010 CrysAlis171 .NET)
(compiled Jan  5 2010,16:28:46)
;
_computing_data_reduction
;
CrysAlisPro, Oxford Diffraction Ltd.,
Version 1.171.33.55 (release 05-01-2010 CrysAlis171 .NET)
(compiled Jan  5 2010,16:28:46)
;
_computing_molecular_graphics
; ORTEP-3 for Windows, Version 2.01.
  Farrugia, L. J. (1997). J. Appl. Cryst. 30, 565.
;
_computing_publication_material
; WinGX -- An integrated system of Windows programs for the solution,
 refinment and analysis of single crystal X-ray diffraction data,
 Version 1.80.00.
 Farrugia, L. J. (1999). J. Appl. Cryst. 32, 837-838.
 SHELXL97. Program for crystal structure refinement.
 Sheldrick, G.M. (2008). Acta Cryst. A64, 112-122.
 PLATON for Windows, Version 1.12.
 Spek, A. L. (2003). J. Appl. Cryst. 36, 7-13. 
;
_computing_structure_refinement
; SHELXL97. Program for crystal structure refinement.
  Sheldrick, G.M. (2008). Acta Cryst. A64, 112-122.
;
_computing_structure_solution
; SHELXS97. Program for Crystal Structure solution.
  Sheldrick, G.M. (2008). Acta Cryst. A64, 112-122.  
;
_diffrn_ambient_temperature 183(2)
_diffrn_detector_area_resol_mean 10.4498
_diffrn_measured_fraction_theta_full 0.999
_diffrn_measured_fraction_theta_max 0.999
_diffrn_measurement_device_type
; Goniometer Xcalibur, detector: Ruby
Oxford Diffraction (2007). Oxford Diffraction Ltd.,
Xcalibur CCD system
;
_diffrn_measurement_method 'omega scans'
_diffrn_radiation_monochromator graphite
_diffrn_radiation_source 'Enhance (Mo) X-ray Source'
_diffrn_radiation_type MoK\a
_diffrn_radiation_wavelength 0.71073
_diffrn_reflns_av_R_equivalents 0.0340
_diffrn_reflns_av_sigmaI/netI 0.0519
_diffrn_reflns_limit_h_max 17
_diffrn_reflns_limit_h_min -17
_diffrn_reflns_limit_k_max 20
_diffrn_reflns_limit_k_min -20
_diffrn_reflns_limit_l_max 21
_diffrn_reflns_limit_l_min -21
_diffrn_reflns_number 42000
_diffrn_reflns_theta_full 30.51
_diffrn_reflns_theta_max 30.51
_diffrn_reflns_theta_min 2.64
_diffrn_standards_number 0
_exptl_absorpt_coefficient_mu 6.626
_exptl_absorpt_correction_T_max 0.803
_exptl_absorpt_correction_T_min 0.332
_exptl_absorpt_correction_type analytical
_exptl_absorpt_process_details
;
CrysAlisPro, Oxford Diffraction Ltd.,
Version 1.171.33.55 (release 05-01-2010 CrysAlis171 .NET)
(compiled Jan  5 2010,16:28:46)
Analytical numeric absorption correction using a multifaceted crystal
model based on expressions derived by R.C. Clark & J.S. Reid.
(Clark, R. C. & Reid, J. S. (1995). Acta Cryst. A51, 887-897)
;
_exptl_crystal_colour colourless
_exptl_crystal_density_diffrn 1.848
_exptl_crystal_description plate
_exptl_crystal_F_000 1212
_exptl_crystal_size_max 0.26
_exptl_crystal_size_mid 0.09
_exptl_crystal_size_min 0.04
_refine_diff_density_max 0.734
_refine_diff_density_min -0.580
_refine_diff_density_rms 0.096
_refine_ls_extinction_method none
_refine_ls_goodness_of_fit_ref 0.847
_refine_ls_hydrogen_treatment constr
_refine_ls_matrix_type full
_refine_ls_number_parameters 586
_refine_ls_number_reflns 13858
_refine_ls_number_restraints 0
_refine_ls_restrained_S_all 0.847
_refine_ls_R_factor_all 0.0401
_refine_ls_R_factor_gt 0.0228
_refine_ls_shift/su_max 0.003
_refine_ls_shift/su_mean 0.000
_refine_ls_structure_factor_coef Fsqd
_refine_ls_weighting_details 'w=1/[\s^2^(Fo^2^)+(0.0122P)^2^] where P=(Fo^2^+2Fc^2^)/3'
_refine_ls_weighting_scheme calc
_refine_ls_wR_factor_gt 0.0357
_refine_ls_wR_factor_ref 0.0369
_reflns_number_gt 10032
_reflns_number_total 13858
_reflns_threshold_expression >2sigma(I)
_cod_data_source_file ic102216v_si_002_6.cif
_cod_data_source_block 1b
_cod_database_code 4325380

loop_
_symmetry_equiv_pos_as_xyz
'x, y, z'
'-x, -y, -z'

loop_
_atom_site_label
_atom_site_type_symbol
_atom_site_fract_x
_atom_site_fract_y
_atom_site_fract_z
_atom_site_U_iso_or_equiv
_atom_site_adp_type
_atom_site_occupancy
_atom_site_symmetry_multiplicity
_atom_site_calc_flag
_atom_site_refinement_flags
C1 C 0.7243(2) 0.95501(18) 0.21707(15) 0.0245(5) Uani 1 1 d .
C2 C 0.6104(2) 1.00327(19) 0.26843(17) 0.0303(6) Uani 1 1 d .
H2 H 0.5613 1.0544 0.2372 0.036 Uiso 1 1 calc R
C3 C 0.5696(2) 0.9759(2) 0.36563(17) 0.0370(7) Uani 1 1 d .
H3 H 0.4932 1.0087 0.3993 0.044 Uiso 1 1 calc R
C4 C 0.6414(2) 0.9003(2) 0.41286(17) 0.0368(7) Uani 1 1 d .
H4 H 0.6135 0.8826 0.4783 0.044 Uiso 1 1 calc R
C5 C 0.7545(2) 0.8509(2) 0.36326(16) 0.0325(6) Uani 1 1 d .
H5 H 0.8030 0.8000 0.3951 0.039 Uiso 1 1 calc R
C6 C 0.7957(2) 0.87769(19) 0.26525(16) 0.0256(5) Uani 1 1 d .
C7 C 0.9133(2) 0.82557(18) 0.20669(16) 0.0257(5) Uani 1 1 d .
C8 C 0.9999(2) 0.7506(2) 0.24021(17) 0.0331(6) Uani 1 1 d .
H8 H 0.9855 0.7280 0.3051 0.040 Uiso 1 1 calc R
C9 C 1.1071(2) 0.7090(2) 0.17842(19) 0.0377(7) Uani 1 1 d .
H9 H 1.1649 0.6580 0.2011 0.045 Uiso 1 1 calc R
C10 C 1.1282(2) 0.74356(19) 0.08237(18) 0.0333(6) Uani 1 1 d .
H10 H 1.2010 0.7177 0.0395 0.040 Uiso 1 1 calc R
C11 C 1.0389(2) 0.81736(18) 0.05138(17) 0.0280(6) Uani 1 1 d .
H11 H 1.0522 0.8401 -0.0135 0.034 Uiso 1 1 calc R
C12 C 0.6703(2) 1.0934(2) 0.05439(16) 0.0288(6) Uani 1 1 d .
C13 C 0.5958(2) 1.1706(2) 0.04886(16) 0.0296(6) Uani 1 1 d .
C14 C 0.5059(2) 1.2640(2) 0.04624(17) 0.0315(6) Uani 1 1 d .
C15 C 0.4117(2) 1.2883(2) 0.12787(19) 0.0415(7) Uani 1 1 d .
H15 H 0.4080 1.2435 0.1839 0.050 Uiso 1 1 calc R
C16 C 0.3246(3) 1.3772(2) 0.1269(2) 0.0527(8) Uani 1 1 d .
H16 H 0.2625 1.3930 0.1816 0.063 Uiso 1 1 calc R
C17 C 0.3314(3) 1.4418(2) 0.0439(3) 0.0588(9) Uani 1 1 d .
C18 C 0.4223(3) 1.4219(2) -0.0382(2) 0.0542(9) Uani 1 1 d .
H18 H 0.4250 1.4677 -0.0935 0.065 Uiso 1 1 calc R
C19 C 0.5090(3) 1.3330(2) -0.03689(19) 0.0405(7) Uani 1 1 d .
H19 H 0.5707 1.3184 -0.0921 0.049 Uiso 1 1 calc R
C20 C 0.8792(2) 0.98220(19) -0.06969(17) 0.0298(6) Uani 1 1 d .
C21 C 0.9262(2) 0.98299(19) -0.15367(17) 0.0282(6) Uani 1 1 d .
C22 C 0.9913(2) 0.9806(2) -0.25269(16) 0.0278(6) Uani 1 1 d .
C23 C 0.9632(2) 1.0594(2) -0.32214(17) 0.0331(6) Uani 1 1 d .
H23 H 0.8977 1.1134 -0.3051 0.040 Uiso 1 1 calc R
C24 C 1.0314(3) 1.0590(2) -0.41658(18) 0.0408(7) Uani 1 1 d .
H24 H 1.0120 1.1118 -0.4630 0.049 Uiso 1 1 calc R
C25 C 1.1264(3) 0.9802(3) -0.43948(18) 0.0447(8) Uani 1 1 d .
C26 C 1.1575(3) 0.8999(3) -0.3747(2) 0.0567(9) Uani 1 1 d .
H26 H 1.2227 0.8462 -0.3931 0.068 Uiso 1 1 calc R
C27 C 1.0885(3) 0.9010(2) -0.28050(19) 0.0458(8) Uani 1 1 d .
H27 H 1.1082 0.8472 -0.2351 0.055 Uiso 1 1 calc R
C28 C 0.7774(2) 0.67328(18) 0.15958(15) 0.0235(5) Uani 1 1 d .
C29 C 0.8908(2) 0.61725(19) 0.11476(16) 0.0305(6) Uani 1 1 d .
H29 H 0.9356 0.5680 0.1508 0.037 Uiso 1 1 calc R
C30 C 0.9373(2) 0.6345(2) 0.01689(18) 0.0376(7) Uani 1 1 d .
H30 H 1.0130 0.5966 -0.0123 0.045 Uiso 1 1 calc R
C31 C 0.8724(2) 0.7072(2) -0.03772(18) 0.0400(7) Uani 1 1 d .
H31 H 0.9043 0.7182 -0.1034 0.048 Uiso 1 1 calc R
C32 C 0.7598(2) 0.7636(2) 0.00542(17) 0.0348(6) Uani 1 1 d .
H32 H 0.7162 0.8129 -0.0314 0.042 Uiso 1 1 calc R
C33 C 0.7112(2) 0.74709(19) 0.10389(16) 0.0256(5) Uani 1 1 d .
C34 C 0.5918(2) 0.80241(19) 0.15430(16) 0.0277(6) Uani 1 1 d .
C35 C 0.5121(2) 0.8775(2) 0.11325(18) 0.0351(6) Uani 1 1 d .
H35 H 0.5337 0.8970 0.0478 0.042 Uiso 1 1 calc R
C36 C 0.4013(2) 0.9237(2) 0.16789(19) 0.0411(7) Uani 1 1 d .
H36 H 0.3473 0.9729 0.1396 0.049 Uiso 1 1 calc R
C37 C 0.3710(2) 0.8958(2) 0.26594(19) 0.0412(7) Uani 1 1 d .
H37 H 0.2973 0.9270 0.3045 0.049 Uiso 1 1 calc R
C38 C 0.4521(2) 0.8214(2) 0.30489(18) 0.0337(6) Uani 1 1 d .
H38 H 0.4320 0.8023 0.3705 0.040 Uiso 1 1 calc R
C39 C 0.8240(2) 0.5580(2) 0.33647(16) 0.0301(6) Uani 1 1 d .
C40 C 0.9071(2) 0.4921(2) 0.35126(16) 0.0308(6) Uani 1 1 d .
C41 C 1.0086(2) 0.4086(2) 0.36062(16) 0.0298(6) Uani 1 1 d .
C42 C 1.0197(2) 0.3177(2) 0.33172(18) 0.0383(7) Uani 1 1 d .
H42 H 0.9603 0.3111 0.3078 0.046 Uiso 1 1 calc R
C43 C 1.1168(2) 0.2375(2) 0.33789(19) 0.0423(7) Uani 1 1 d .
H43 H 1.1230 0.1769 0.3192 0.051 Uiso 1 1 calc R
C44 C 1.2039(2) 0.2488(2) 0.37193(19) 0.0410(7) Uani 1 1 d .
C45 C 1.1965(2) 0.3348(2) 0.4024(2) 0.0461(8) Uani 1 1 d .
H45 H 1.2563 0.3398 0.4268 0.055 Uiso 1 1 calc R
C46 C 1.0984(2) 0.4153(2) 0.39677(18) 0.0411(7) Uani 1 1 d .
H46 H 1.0926 0.4747 0.4175 0.049 Uiso 1 1 calc R
C47 C 0.5892(2) 0.65801(19) 0.44002(17) 0.0283(6) Uani 1 1 d .
C48 C 0.5245(2) 0.65859(19) 0.52011(17) 0.0280(6) Uani 1 1 d .
C49 C 0.4424(2) 0.66253(18) 0.61501(15) 0.0238(5) Uani 1 1 d .
C50 C 0.3651(2) 0.59855(19) 0.65185(16) 0.0294(6) Uani 1 1 d .
H50 H 0.3672 0.5518 0.6156 0.035 Uiso 1 1 calc R
C51 C 0.2851(2) 0.6036(2) 0.74156(17) 0.0329(6) Uani 1 1 d .
H51 H 0.2330 0.5609 0.7662 0.040 Uiso 1 1 calc R
C52 C 0.2844(2) 0.6728(2) 0.79313(16) 0.0331(6) Uani 1 1 d .
C53 C 0.3594(2) 0.7364(2) 0.76059(17) 0.0368(7) Uani 1 1 d .
H53 H 0.3569 0.7822 0.7980 0.044 Uiso 1 1 calc R
C54 C 0.4391(2) 0.7313(2) 0.67062(17) 0.0328(6) Uani 1 1 d .
H54 H 0.4910 0.7741 0.6470 0.039 Uiso 1 1 calc R
C55 C 0.6781(3) 0.4123(2) 0.5894(2) 0.0642(10) Uani 1 1 d .
H55A H 0.6085 0.4006 0.5782 0.077 Uiso 1 1 calc R
H55B H 0.6996 0.4697 0.5448 0.077 Uiso 1 1 calc R
N1 n 0.93375(17) 0.85756(14) 0.11135(13) 0.0251(5) Uani 1 1 d .
N2 n 0.55967(17) 0.77531(15) 0.25088(13) 0.0275(5) Uani 1 1 d .
F1 F 0.2444(2) 1.52848(15) 0.04182(16) 0.0957(7) Uani 1 1 d .
F2 F 1.19580(16) 0.97993(16) -0.53184(11) 0.0731(6) Uani 1 1 d .
F3 F 1.30233(14) 0.17008(13) 0.37490(12) 0.0609(5) Uani 1 1 d .
F4 F 0.20159(14) 0.68132(13) 0.87980(10) 0.0549(5) Uani 1 1 d .
Au1 Au 0.800257(8) 0.974868(7) 0.073465(6) 0.02320(3) Uani 1 1 d .
Au2 Au 0.689352(8) 0.663759(7) 0.301662(6) 0.02387(3) Uani 1 1 d .
Cl1 Cl 0.63950(9) 0.43954(9) 0.70541(7) 0.0956(4) Uani 1 1 d .
Cl2 Cl 0.79826(9) 0.30774(8) 0.56873(7) 0.0977(4) Uani 1 1 d .

loop_
_atom_site_aniso_label
_atom_site_aniso_U_11
_atom_site_aniso_U_22
_atom_site_aniso_U_33
_atom_site_aniso_U_23
_atom_site_aniso_U_13
_atom_site_aniso_U_12
C1 0.0294(13) 0.0244(15) 0.0214(12) -0.0046(10) -0.0051(10) -0.0100(12)
C2 0.0300(14) 0.0241(15) 0.0343(14) -0.0062(11) -0.0081(11) -0.0022(12)
C3 0.0391(16) 0.0352(18) 0.0303(15) -0.0132(12) 0.0027(12) -0.0068(14)
C4 0.0506(18) 0.0340(17) 0.0231(13) -0.0035(12) -0.0057(12) -0.0113(15)
C5 0.0412(16) 0.0297(16) 0.0282(14) -0.0046(11) -0.0133(12) -0.0063(13)
C6 0.0304(13) 0.0245(15) 0.0252(13) -0.0053(10) -0.0100(10) -0.0076(12)
C7 0.0294(13) 0.0236(15) 0.0281(13) -0.0045(11) -0.0116(10) -0.0078(11)
C8 0.0398(15) 0.0316(16) 0.0309(14) -0.0052(12) -0.0173(12) -0.0042(13)
C9 0.0336(15) 0.0325(17) 0.0489(18) -0.0089(14) -0.0227(13) 0.0043(13)
C10 0.0288(14) 0.0302(16) 0.0408(16) -0.0103(12) -0.0105(12) -0.0020(12)
C11 0.0295(14) 0.0242(15) 0.0299(13) -0.0045(11) -0.0072(11) -0.0064(12)
C12 0.0322(14) 0.0290(16) 0.0241(13) -0.0037(11) -0.0088(11) -0.0046(12)
C13 0.0329(14) 0.0279(16) 0.0288(13) -0.0047(11) -0.0127(11) -0.0036(12)
C14 0.0349(15) 0.0246(16) 0.0374(15) -0.0060(12) -0.0189(12) 0.0005(12)
C15 0.0426(17) 0.0413(19) 0.0365(16) -0.0070(13) -0.0157(13) 0.0022(15)
C16 0.0481(19) 0.050(2) 0.053(2) -0.0207(16) -0.0155(15) 0.0094(17)
C17 0.059(2) 0.029(2) 0.087(3) -0.0207(18) -0.030(2) 0.0120(17)
C18 0.067(2) 0.0268(18) 0.066(2) 0.0103(16) -0.0328(18) -0.0033(17)
C19 0.0456(17) 0.0332(18) 0.0418(16) -0.0013(13) -0.0144(13) -0.0085(15)
C20 0.0297(14) 0.0235(15) 0.0352(15) -0.0013(12) -0.0110(11) -0.0046(12)
C21 0.0276(13) 0.0252(15) 0.0305(14) -0.0052(11) -0.0095(11) -0.0019(11)
C22 0.0260(13) 0.0308(16) 0.0282(13) -0.0081(11) -0.0058(10) -0.0081(12)
C23 0.0307(14) 0.0357(17) 0.0349(15) -0.0065(12) -0.0100(11) -0.0089(13)
C24 0.0446(17) 0.053(2) 0.0281(15) 0.0017(13) -0.0123(13) -0.0194(16)
C25 0.0397(17) 0.072(3) 0.0263(15) -0.0135(15) -0.0007(13) -0.0230(18)
C26 0.0440(19) 0.061(2) 0.053(2) -0.0282(17) -0.0073(15) 0.0116(17)
C27 0.0483(18) 0.042(2) 0.0383(16) -0.0085(14) -0.0128(14) 0.0055(15)
C28 0.0251(13) 0.0238(15) 0.0235(12) -0.0045(10) -0.0045(10) -0.0101(11)
C29 0.0285(14) 0.0292(16) 0.0329(14) -0.0042(12) -0.0040(11) -0.0107(12)
C30 0.0319(15) 0.0411(19) 0.0373(15) -0.0167(13) 0.0049(12) -0.0131(14)
C31 0.0432(17) 0.051(2) 0.0258(14) -0.0092(13) 0.0014(12) -0.0200(16)
C32 0.0378(15) 0.0402(18) 0.0293(14) -0.0016(12) -0.0116(12) -0.0136(14)
C33 0.0257(13) 0.0274(15) 0.0266(13) -0.0073(11) -0.0054(10) -0.0100(12)
C34 0.0306(14) 0.0275(15) 0.0303(14) -0.0043(11) -0.0115(11) -0.0113(12)
C35 0.0377(16) 0.0360(17) 0.0342(15) -0.0036(12) -0.0164(12) -0.0064(14)
C36 0.0406(17) 0.0398(19) 0.0454(17) -0.0051(14) -0.0222(14) -0.0025(15)
C37 0.0281(14) 0.045(2) 0.0500(18) -0.0132(14) -0.0139(13) 0.0010(14)
C38 0.0273(14) 0.0381(18) 0.0337(14) -0.0047(12) -0.0050(11) -0.0090(13)
C39 0.0283(14) 0.0335(17) 0.0281(13) -0.0043(12) -0.0048(11) -0.0101(13)
C40 0.0309(14) 0.0352(17) 0.0265(13) -0.0038(12) -0.0054(11) -0.0114(13)
C41 0.0246(13) 0.0357(17) 0.0240(13) 0.0022(12) -0.0061(10) -0.0049(12)
C42 0.0324(15) 0.0406(19) 0.0439(16) -0.0023(14) -0.0194(13) -0.0046(14)
C43 0.0414(17) 0.0328(18) 0.0509(18) -0.0057(14) -0.0171(14) -0.0014(14)
C44 0.0291(15) 0.043(2) 0.0411(16) 0.0084(14) -0.0121(12) -0.0013(14)
C45 0.0342(16) 0.056(2) 0.0532(18) -0.0021(16) -0.0238(14) -0.0088(16)
C46 0.0385(16) 0.0407(19) 0.0452(17) -0.0061(14) -0.0133(13) -0.0093(15)
C47 0.0291(13) 0.0240(15) 0.0303(14) -0.0032(11) -0.0098(11) -0.0031(12)
C48 0.0277(13) 0.0249(15) 0.0315(14) -0.0011(11) -0.0104(11) -0.0061(12)
C49 0.0211(12) 0.0220(14) 0.0258(13) 0.0000(10) -0.0080(10) -0.0021(11)
C50 0.0366(14) 0.0249(15) 0.0278(13) -0.0054(11) -0.0089(11) -0.0077(12)
C51 0.0338(14) 0.0327(17) 0.0315(14) -0.0028(12) -0.0043(11) -0.0131(13)
C52 0.0329(15) 0.0411(18) 0.0204(13) -0.0050(12) -0.0016(11) -0.0075(14)
C53 0.0398(16) 0.0416(19) 0.0352(15) -0.0164(13) -0.0095(12) -0.0120(14)
C54 0.0297(14) 0.0369(17) 0.0349(15) -0.0063(12) -0.0060(11) -0.0148(13)
C55 0.067(2) 0.057(2) 0.075(2) 0.0174(19) -0.0422(19) -0.018(2)
N1 0.0264(11) 0.0202(12) 0.0300(11) -0.0061(9) -0.0099(9) -0.0030(10)
N2 0.0253(11) 0.0282(13) 0.0293(11) -0.0054(9) -0.0082(9) -0.0051(10)
F1 0.0978(17) 0.0399(13) 0.1285(19) -0.0178(12) -0.0470(14) 0.0362(12)
F2 0.0621(12) 0.1215(19) 0.0335(9) -0.0265(10) 0.0065(8) -0.0293(12)
F3 0.0412(10) 0.0513(12) 0.0803(12) 0.0042(10) -0.0293(9) 0.0076(9)
F4 0.0595(11) 0.0696(13) 0.0283(9) -0.0159(8) 0.0102(7) -0.0227(10)
Au1 0.02479(5) 0.02020(6) 0.02347(5) -0.00258(4) -0.00680(4) -0.00392(4)
Au2 0.02195(5) 0.02423(6) 0.02390(5) -0.00330(4) -0.00377(4) -0.00617(4)
Cl1 0.0800(7) 0.1166(10) 0.0718(6) 0.0037(6) -0.0395(5) 0.0117(7)
Cl2 0.0718(7) 0.0795(8) 0.0902(7) 0.0234(6) 0.0024(5) 0.0053(6)

loop_
_atom_type_symbol
_atom_type_description
_atom_type_scat_dispersion_real
_atom_type_scat_dispersion_imag
_atom_type_scat_source
C C 0.0033 0.0016 'International Tables Vol C Tables 4.2.6.8 and 6.1.1.4'
H H 0.0000 0.0000 'International Tables Vol C Tables 4.2.6.8 and 6.1.1.4'
N N 0.0061 0.0033 'International Tables Vol C Tables 4.2.6.8 and 6.1.1.4'
F F 0.0171 0.0103 'International Tables Vol C Tables 4.2.6.8 and 6.1.1.4'
Au Au -2.0133 8.8022 'International Tables Vol C Tables 4.2.6.8 and 6.1.1.4'
Cl Cl 0.1484 0.1585 'International Tables Vol C Tables 4.2.6.8 and 6.1.1.4'

loop_
_geom_angle_atom_site_label_1
_geom_angle_atom_site_label_2
_geom_angle_atom_site_label_3
_geom_angle
C2 C1 C6 118.7(2)
C2 C1 Au1 127.97(18)
C6 C1 Au1 113.16(17)
C3 C2 C1 120.5(2)
C3 C2 H2 119.7
C1 C2 H2 119.7
C4 C3 C2 120.4(2)
C4 C3 H3 119.8
C2 C3 H3 119.8
C3 C4 C5 120.1(2)
C3 C4 H4 119.9
C5 C4 H4 119.9
C4 C5 C6 119.7(2)
C4 C5 H5 120.2
C6 C5 H5 120.2
C5 C6 C1 120.6(2)
C5 C6 C7 122.8(2)
C1 C6 C7 116.5(2)
N1 C7 C8 119.7(2)
N1 C7 C6 114.3(2)
C8 C7 C6 126.0(2)
C9 C8 C7 120.5(2)
C9 C8 H8 119.7
C7 C8 H8 119.7
C8 C9 C10 119.3(2)
C8 C9 H9 120.3
C10 C9 H9 120.3
C11 C10 C9 118.5(2)
C11 C10 H10 120.7
C9 C10 H10 120.7
N1 C11 C10 122.3(2)
N1 C11 H11 118.8
C10 C11 H11 118.8
C13 C12 Au1 172.4(2)
C12 C13 C14 177.6(3)
C19 C14 C15 118.0(2)
C19 C14 C13 121.7(2)
C15 C14 C13 120.3(2)
C16 C15 C14 121.3(3)
C16 C15 H15 119.3
C14 C15 H15 119.3
C17 C16 C15 118.4(3)
C17 C16 H16 120.8
C15 C16 H16 120.8
F1 C17 C16 118.8(3)
F1 C17 C18 118.6(3)
C16 C17 C18 122.6(3)
C19 C18 C17 118.7(3)
C19 C18 H18 120.7
C17 C18 H18 120.7
C18 C19 C14 120.9(3)
C18 C19 H19 119.5
C14 C19 H19 119.5
C21 C20 Au1 177.7(2)
C20 C21 C22 175.6(3)
C27 C22 C23 118.1(2)
C27 C22 C21 120.3(2)
C23 C22 C21 121.6(2)
C24 C23 C22 121.1(3)
C24 C23 H23 119.5
C22 C23 H23 119.5
C25 C24 C23 118.4(3)
C25 C24 H24 120.8
C23 C24 H24 120.8
C24 C25 C26 123.3(3)
C24 C25 F2 119.0(3)
C26 C25 F2 117.7(3)
C25 C26 C27 117.8(3)
C25 C26 H26 121.1
C27 C26 H26 121.1
C22 C27 C26 121.4(3)
C22 C27 H27 119.3
C26 C27 H27 119.3
C29 C28 C33 118.9(2)
C29 C28 Au2 128.15(18)
C33 C28 Au2 112.90(17)
C30 C29 C28 120.4(2)
C30 C29 H29 119.8
C28 C29 H29 119.8
C31 C30 C29 120.7(3)
C31 C30 H30 119.7
C29 C30 H30 119.7
C30 C31 C32 119.8(2)
C30 C31 H31 120.1
C32 C31 H31 120.1
C31 C32 C33 120.4(3)
C31 C32 H32 119.8
C33 C32 H32 119.8
C32 C33 C28 119.8(2)
C32 C33 C34 123.5(2)
C28 C33 C34 116.7(2)
N2 C34 C35 119.0(2)
N2 C34 C33 114.9(2)
C35 C34 C33 126.0(2)
C36 C35 C34 120.9(2)
C36 C35 H35 119.5
C34 C35 H35 119.5
C35 C36 C37 119.1(3)
C35 C36 H36 120.5
C37 C36 H36 120.5
C38 C37 C36 118.8(3)
C38 C37 H37 120.6
C36 C37 H37 120.6
N2 C38 C37 121.9(2)
N2 C38 H38 119.1
C37 C38 H38 119.1
C40 C39 Au2 175.3(2)
C39 C40 C41 174.3(3)
C46 C41 C42 117.8(3)
C46 C41 C40 122.3(3)
C42 C41 C40 120.0(2)
C43 C42 C41 121.2(2)
C43 C42 H42 119.4
C41 C42 H42 119.4
C44 C43 C42 118.7(3)
C44 C43 H43 120.7
C42 C43 H43 120.7
C45 C44 C43 122.4(3)
C45 C44 F3 119.1(3)
C43 C44 F3 118.5(3)
C44 C45 C46 118.9(3)
C44 C45 H45 120.5
C46 C45 H45 120.5
C45 C46 C41 121.0(3)
C45 C46 H46 119.5
C41 C46 H46 119.5
C48 C47 Au2 176.2(2)
C47 C48 C49 177.5(3)
C50 C49 C54 118.9(2)
C50 C49 C48 120.7(2)
C54 C49 C48 120.4(2)
C51 C50 C49 120.8(2)
C51 C50 H50 119.6
C49 C50 H50 119.6
C52 C51 C50 118.3(2)
C52 C51 H51 120.9
C50 C51 H51 120.9
C53 C52 F4 118.3(2)
C53 C52 C51 123.2(2)
F4 C52 C51 118.5(2)
C52 C53 C54 118.4(2)
C52 C53 H53 120.8
C54 C53 H53 120.8
C53 C54 C49 120.6(2)
C53 C54 H54 119.7
C49 C54 H54 119.7
Cl2 C55 Cl1 112.08(17)
Cl2 C55 H55A 109.2
Cl1 C55 H55A 109.2
Cl2 C55 H55B 109.2
Cl1 C55 H55B 109.2
H55A C55 H55B 107.9
C11 n1 C7 119.5(2)
C11 n1 Au1 125.28(16)
C7 n1 Au1 115.00(16)
C38 n2 C34 120.3(2)
C38 n2 Au2 125.26(16)
C34 n2 Au2 114.43(16)
C12 Au1 C20 91.11(9)
C12 Au1 C1 92.42(10)
C20 Au1 C1 175.28(10)
C12 Au1 n1 171.83(8)
C20 Au1 n1 95.77(9)
C1 Au1 n1 80.96(9)
C39 Au2 C47 90.94(9)
C39 Au2 C28 93.09(10)
C47 Au2 C28 175.44(9)
C39 Au2 n2 174.07(8)
C47 Au2 n2 94.98(9)
C28 Au2 n2 81.00(9)

loop_
_geom_bond_atom_site_label_1
_geom_bond_atom_site_label_2
_geom_bond_distance
C1 C2 1.389(3)
C1 C6 1.395(3)
C1 Au1 2.039(2)
C2 C3 1.384(3)
C2 H2 0.9300
C3 C4 1.379(3)
C3 H3 0.9300
C4 C5 1.380(3)
C4 H4 0.9300
C5 C6 1.393(3)
C5 H5 0.9300
C6 C7 1.476(3)
C7 n1 1.364(3)
C7 C8 1.382(3)
C8 C9 1.373(3)
C8 H8 0.9300
C9 C10 1.379(3)
C9 H9 0.9300
C10 C11 1.378(3)
C10 H10 0.9300
C11 n1 1.340(3)
C11 H11 0.9300
C12 C13 1.193(3)
C12 Au1 1.962(3)
C13 C14 1.438(3)
C14 C19 1.398(3)
C14 C15 1.399(3)
C15 C16 1.376(4)
C15 H15 0.9300
C16 C17 1.365(4)
C16 H16 0.9300
C17 F1 1.356(3)
C17 C18 1.374(4)
C18 C19 1.374(4)
C18 H18 0.9300
C19 H19 0.9300
C20 C21 1.200(3)
C20 Au1 2.039(2)
C21 C22 1.439(3)
C22 C27 1.383(3)
C22 C23 1.388(3)
C23 C24 1.388(3)
C23 H23 0.9300
C24 C25 1.349(4)
C24 H24 0.9300
C25 C26 1.365(4)
C25 F2 1.366(3)
C26 C27 1.389(4)
C26 H26 0.9300
C27 H27 0.9300
C28 C29 1.394(3)
C28 C33 1.404(3)
C28 Au2 2.043(2)
C29 C30 1.384(3)
C29 H29 0.9300
C30 C31 1.378(4)
C30 H30 0.9300
C31 C32 1.382(3)
C31 H31 0.9300
C32 C33 1.395(3)
C32 H32 0.9300
C33 C34 1.462(3)
C34 n2 1.368(3)
C34 C35 1.383(3)
C35 C36 1.374(3)
C35 H35 0.9300
C36 C37 1.389(3)
C36 H36 0.9300
C37 C38 1.373(3)
C37 H37 0.9300
C38 n2 1.346(3)
C38 H38 0.9300
C39 C40 1.190(3)
C39 Au2 1.973(3)
C40 C41 1.444(3)
C41 C46 1.389(3)
C41 C42 1.394(4)
C42 C43 1.377(3)
C42 H42 0.9300
C43 C44 1.363(4)
C43 H43 0.9300
C44 C45 1.354(4)
C44 F3 1.368(3)
C45 C46 1.384(4)
C45 H45 0.9300
C46 H46 0.9300
C47 C48 1.202(3)
C47 Au2 2.031(2)
C48 C49 1.448(3)
C49 C50 1.388(3)
C49 C54 1.392(3)
C50 C51 1.380(3)
C50 H50 0.9300
C51 C52 1.365(3)
C51 H51 0.9300
C52 C53 1.362(3)
C52 F4 1.363(3)
C53 C54 1.382(3)
C53 H53 0.9300
C54 H54 0.9300
C55 Cl2 1.734(3)
C55 Cl1 1.745(3)
C55 H55A 0.9700
C55 H55B 0.9700
N1 Au1 2.0594(19)
N2 Au2 2.068(2)
